data_4350358
loop_
_publ_author_name
'Mela\"imi, Mohand'
'Sol\'e, St\'ephane'
'Chiu, Ching-Wen'
'Wang, Huadong'
'Gabba\"i, Fran\,cois P'

_publ_section_title
;
 Structural and electrochemical investigations of the high fluoride
 affinity of sterically hindered 1,8-bis(boryl)naphthalenes.
;
_journal_issue 20
_journal_name_full 'Inorganic chemistry'
_journal_page_first 8136
_journal_page_last 8143
_journal_paper_doi 10.1021/ic060709s
_journal_volume 45
_journal_year 2006
_chemical_formula_sum 'C46 H54 B2 F N3 O S'
_chemical_formula_weight 737.60
_chemical_name_common '[2.F][S(NMe2)3]'
_space_group_IT_number 61
_space_group_name_Hall '-P 2ac 2ab'
_space_group_name_H-M_alt 'P b c a'
_symmetry_cell_setting orthorhombic
_symmetry_space_group_name_H-M 'P b c a'
_atom_sites_solution_hydrogens geom
_atom_sites_solution_primary direct
_atom_sites_solution_secondary difmap
_audit_creation_method SHELXL-97
_cell_angle_alpha 90.00
_cell_angle_beta 90.00
_cell_angle_gamma 90.00
_cell_formula_units_Z 8
_cell_length_a 13.579(14)
_cell_length_b 21.12(2)
_cell_length_c 28.62(3)
_cell_measurement_temperature 110(2)
_cell_volume 8208(14)
_computing_cell_refinement 'Bruker SMART'
_computing_data_collection 'Bruker SMART'
_computing_data_reduction 'Bruker SAINT'
_computing_molecular_graphics 'Bruker SHELXTL'
_computing_publication_material 'Bruker SHELXTL'
_computing_structure_refinement 'SHELXL-97 (Sheldrick, 1997)'
_computing_structure_solution 'SHELXS-97 (Sheldrick, 1990)'
_diffrn_ambient_temperature 110(2)
_diffrn_measured_fraction_theta_full 0.994
_diffrn_measured_fraction_theta_max 0.994
_diffrn_measurement_device_type 'CCD area detector'
_diffrn_measurement_method 'phi and omega scans'
_diffrn_radiation_monochromator graphite
_diffrn_radiation_source 'fine-focus sealed tube'
_diffrn_radiation_type MoK\a
_diffrn_radiation_wavelength 0.71073
_diffrn_reflns_av_R_equivalents 0.1066
_diffrn_reflns_av_sigmaI/netI 0.0977
_diffrn_reflns_limit_h_max 15
_diffrn_reflns_limit_h_min -13
_diffrn_reflns_limit_k_max 22
_diffrn_reflns_limit_k_min -23
_diffrn_reflns_limit_l_max 31
_diffrn_reflns_limit_l_min -25
_diffrn_reflns_number 34900
_diffrn_reflns_theta_full 23.22
_diffrn_reflns_theta_max 23.22
_diffrn_reflns_theta_min 1.42
_exptl_absorpt_coefficient_mu 0.122
_exptl_absorpt_correction_T_max 0.8797
_exptl_absorpt_correction_T_min 0.6201
_exptl_absorpt_correction_type empirical
_exptl_crystal_colour plate
_exptl_crystal_density_diffrn 1.194
_exptl_crystal_density_meas 0
_exptl_crystal_density_method 'not measured'
_exptl_crystal_description colorless
_exptl_crystal_F_000 3152
_exptl_crystal_size_max 0.63
_exptl_crystal_size_mid 0.43
_exptl_crystal_size_min 0.41
_refine_diff_density_max 0.951
_refine_diff_density_min -0.549
_refine_diff_density_rms 0.053
_refine_ls_extinction_method none
_refine_ls_goodness_of_fit_ref 1.077
_refine_ls_hydrogen_treatment mixed
_refine_ls_matrix_type full
_refine_ls_number_parameters 554
_refine_ls_number_reflns 5822
_refine_ls_number_restraints 20
_refine_ls_restrained_S_all 1.083
_refine_ls_R_factor_all 0.1384
_refine_ls_R_factor_gt 0.0753
_refine_ls_shift/su_max 0.000
_refine_ls_shift/su_mean 0.000
_refine_ls_structure_factor_coef Fsqd
_refine_ls_weighting_details 'calc w=1/[\s^2^(Fo^2^)+(0.0400P)^2^+10.0000P] where P=(Fo^2^+2Fc^2^)/3'
_refine_ls_weighting_scheme calc
_refine_ls_wR_factor_gt 0.1528
_refine_ls_wR_factor_ref 0.1701
_reflns_number_gt 3171
_reflns_number_total 5822
_reflns_threshold_expression >2sigma(I)
_cod_data_source_file ic060709ssi20060426_113028.cif
_cod_data_source_block psi
_cod_depositor_comments
;
The following automatic conversions were performed:

data item '_symmetry_cell_setting' value 'Orthorhombic' was changed
to 'orthorhombic' in accordance with the
/home/saulius/struct/COD-crude-data/automatic-downloads/DataCite-retrospective/ACS/depositions/lib/dictionaries/cif_core.dic
dictionary named 'cif_core.dic' version 2.4.2 last updated on
2011-04-26.

Automatic conversion script
Id: cif_fix_values 6909 2019-04-08 15:41:33Z antanas 
;
_cod_original_cell_volume 8207(15)
_cod_original_sg_symbol_H-M Pbca
_cod_database_code 4350358

loop_
_symmetry_equiv_pos_as_xyz
'x, y, z'
'-x+1/2, -y, z+1/2'
'-x, y+1/2, -z+1/2'
'x+1/2, -y+1/2, -z'
'-x, -y, -z'
'x-1/2, y, -z-1/2'
'x, -y-1/2, z-1/2'
'-x-1/2, y-1/2, z'

loop_
_atom_site_label
_atom_site_type_symbol
_atom_site_fract_x
_atom_site_fract_y
_atom_site_fract_z
_atom_site_U_iso_or_equiv
_atom_site_adp_type
_atom_site_occupancy
_atom_site_symmetry_multiplicity
_atom_site_calc_flag
_atom_site_refinement_flags
_atom_site_disorder_assembly
_atom_site_disorder_group
F F 0.06719(15) 0.42619(10) -0.13760(8) 0.0340(6) Uani 1 1 d . . .
B1 B 0.0226(4) 0.3677(2) -0.10673(17) 0.0295(12) Uani 1 1 d . . .
B2 B 0.1616(4) 0.4232(3) -0.17302(19) 0.0409(15) Uani 1 1 d . . .
O O 0.2087(3) 0.55852(19) -0.19332(14) 0.0914(15) Uani 1 1 d . . .
C1 C 0.0270(3) 0.3094(2) -0.14368(15) 0.0338(11) Uani 1 1 d . . .
C2 C -0.0449(4) 0.2628(2) -0.14217(16) 0.0444(13) Uani 1 1 d . . .
H2A H -0.1021 0.2705 -0.1252 0.053 Uiso 1 1 calc R . .
C3 C -0.0350(4) 0.2035(2) -0.16550(17) 0.0552(15) Uani 1 1 d . . .
H3A H -0.0858 0.1740 -0.1642 0.066 Uiso 1 1 calc R . .
C4 C 0.0484(5) 0.1902(3) -0.18957(18) 0.0602(16) Uani 1 1 d . . .
H4A H 0.0565 0.1503 -0.2028 0.072 Uiso 1 1 calc R . .
C5 C 0.2106(5) 0.2240(3) -0.22015(18) 0.0693(19) Uani 1 1 d . . .
H5A H 0.2212 0.1837 -0.2322 0.083 Uiso 1 1 calc R . .
C6 C 0.2795(5) 0.2700(4) -0.22733(19) 0.073(2) Uani 1 1 d . . .
H6A H 0.3369 0.2607 -0.2437 0.087 Uiso 1 1 calc R . .
C7 C 0.2636(4) 0.3331(3) -0.20959(17) 0.0618(17) Uani 1 1 d . . .
H7A H 0.3100 0.3643 -0.2160 0.074 Uiso 1 1 calc R . .
C8 C 0.1808(3) 0.3489(2) -0.18308(15) 0.0432(13) Uani 1 1 d . . .
C9 C 0.1104(4) 0.2987(2) -0.17367(15) 0.0403(12) Uani 1 1 d . . .
C10 C 0.1235(4) 0.2364(3) -0.19476(16) 0.0498(15) Uani 1 1 d . . .
C11 C 0.1018(3) 0.3641(2) -0.06277(14) 0.0284(11) Uani 1 1 d . . .
C12 C 0.1266(3) 0.4205(2) -0.03766(15) 0.0314(11) Uani 1 1 d . . .
C13 C 0.1944(3) 0.4199(2) -0.00071(16) 0.0444(13) Uani 1 1 d . . .
H13A H 0.2078 0.4576 0.0149 0.053 Uiso 1 1 calc R . .
C14 C 0.2420(4) 0.3653(3) 0.01329(17) 0.0623(16) Uani 1 1 d . . .
C15 C 0.2163(4) 0.3096(3) -0.00950(17) 0.0581(16) Uani 1 1 d . . .
H15A H 0.2462 0.2721 0.0000 0.070 Uiso 1 1 calc R . .
C16 C 0.1478(3) 0.3069(2) -0.04603(15) 0.0358(12) Uani 1 1 d . . .
C17 C 0.0836(3) 0.4852(2) -0.04916(16) 0.0391(12) Uani 1 1 d . . .
H17A H 0.0380 0.4809 -0.0746 0.059 Uiso 1 1 d R . .
H17B H 0.1347 0.5144 -0.0577 0.059 Uiso 1 1 d R . .
H17C H 0.0495 0.5009 -0.0221 0.059 Uiso 1 1 d R . .
C18 C 0.3217(5) 0.3661(3) 0.0515(2) 0.113(3) Uani 1 1 d . . .
H18A H 0.3285 0.4083 0.0635 0.170 Uiso 1 1 calc R . .
H18B H 0.3833 0.3525 0.0384 0.170 Uiso 1 1 calc R . .
H18C H 0.3030 0.3380 0.0763 0.170 Uiso 1 1 calc R . .
C19 C 0.1243(4) 0.2400(2) -0.06425(16) 0.0453(13) Uani 1 1 d . . .
H19A H 0.1637 0.2095 -0.0478 0.068 Uiso 1 1 calc R . .
H19B H 0.1388 0.2377 -0.0970 0.068 Uiso 1 1 calc R . .
H19C H 0.0558 0.2309 -0.0593 0.068 Uiso 1 1 calc R . .
C21 C -0.0901(3) 0.38970(19) -0.09313(15) 0.0285(11) Uani 1 1 d . . .
C22 C -0.1333(3) 0.3770(2) -0.04847(16) 0.0343(12) Uani 1 1 d . . .
C23 C -0.2275(3) 0.3987(2) -0.03755(18) 0.0452(13) Uani 1 1 d . . .
H23A H -0.2534 0.3894 -0.0082 0.054 Uiso 1 1 calc R . .
C24 C -0.2838(3) 0.4332(3) -0.0683(2) 0.0561(15) Uani 1 1 d . . .
C25 C -0.2446(3) 0.4435(2) -0.11297(19) 0.0556(15) Uani 1 1 d . . .
H25A H -0.2820 0.4656 -0.1348 0.067 Uiso 1 1 calc R . .
C26 C -0.1516(3) 0.4216(2) -0.12581(16) 0.0403(12) Uani 1 1 d . . .
C27 C -0.0831(3) 0.3382(2) -0.01049(16) 0.0498(14) Uani 1 1 d . . .
H27A H -0.1249 0.3362 0.0165 0.075 Uiso 1 1 calc R . .
H27B H -0.0217 0.3577 -0.0022 0.075 Uiso 1 1 calc R . .
H27C H -0.0711 0.2961 -0.0219 0.075 Uiso 1 1 calc R . .
C28 C -0.3865(4) 0.4566(3) -0.0550(2) 0.097(2) Uani 1 1 d . . .
H28A H -0.4138 0.4804 -0.0805 0.145 Uiso 1 1 calc R . .
H28B H -0.3820 0.4832 -0.0279 0.145 Uiso 1 1 calc R . .
H28C H -0.4281 0.4210 -0.0483 0.145 Uiso 1 1 calc R . .
C29 C -0.1224(3) 0.4307(3) -0.17730(17) 0.0555(15) Uani 1 1 d . . .
H29A H -0.0573 0.4143 -0.1822 0.083 Uiso 1 1 calc R . .
H29B H -0.1234 0.4750 -0.1848 0.083 Uiso 1 1 calc R . .
H29C H -0.1682 0.4086 -0.1970 0.083 Uiso 1 1 calc R . .
C31 C 0.2444(3) 0.4634(3) -0.14670(16) 0.0471(14) Uani 1 1 d . . .
C32 C 0.3026(3) 0.4397(3) -0.10974(17) 0.0507(15) Uani 1 1 d . . .
H32A H 0.2988 0.3969 -0.1025 0.061 Uiso 1 1 calc R . .
C33 C 0.3658(4) 0.4782(3) -0.0835(2) 0.0682(19) Uani 1 1 d . . .
H33A H 0.4023 0.4610 -0.0591 0.082 Uiso 1 1 calc R . .
C34 C 0.3738(4) 0.5420(4) -0.0941(2) 0.082(2) Uani 1 1 d . . .
H34A H 0.4151 0.5679 -0.0766 0.099 Uiso 1 1 calc R . .
C35 C 0.3197(4) 0.5671(3) -0.1309(2) 0.088(2) Uani 1 1 d . . .
H35A H 0.3253 0.6098 -0.1384 0.106 Uiso 1 1 calc R . .
C36 C 0.2571(4) 0.5282(3) -0.15663(19) 0.0676(18) Uani 1 1 d . . .
C41 C 0.1256(3) 0.4616(2) -0.21877(17) 0.0423(13) Uani 1 1 d . . .
C42 C 0.0674(3) 0.4352(2) -0.25475(16) 0.0456(13) Uani 1 1 d . . .
H42A H 0.0498 0.3928 -0.2524 0.055 Uiso 1 1 calc R . .
C43 C 0.0347(3) 0.4694(3) -0.29387(16) 0.0494(14) Uani 1 1 d . . .
H43A H -0.0057 0.4506 -0.3161 0.059 Uiso 1 1 calc R . .
C44 C 0.0641(4) 0.5320(3) -0.2984(2) 0.0673(17) Uani 1 1 d . . .
H44A H 0.0444 0.5553 -0.3244 0.081 Uiso 1 1 calc R . .
C45 C 0.1223(5) 0.5598(3) -0.2649(2) 0.088(2) Uani 1 1 d . . .
H45A H 0.1420 0.6017 -0.2685 0.106 Uiso 1 1 calc R . .
C46 C 0.1524(4) 0.5254(3) -0.2250(2) 0.0647(17) Uani 1 1 d . . .
S S 0.07271(19) 0.28390(13) 0.11603(8) 0.0620(10) Uani 0.623(3) 1 d PD A 1
N1 N 0.1014(6) 0.2377(4) 0.1615(3) 0.0536(15) Uani 0.623(3) 1 d PD A 1
N2 N 0.0456(8) 0.3508(4) 0.1443(3) 0.0536(15) Uani 0.623(3) 1 d PD A 1
N3 N -0.0271(5) 0.2661(4) 0.0914(2) 0.0536(15) Uani 0.623(3) 1 d PD A 1
C51 C 0.1692(7) 0.1855(5) 0.1543(4) 0.068(3) Uani 0.623(3) 1 d PD A 1
H51A H 0.1774 0.1627 0.1831 0.102 Uiso 0.623(3) 1 calc PR A 1
H51B H 0.2318 0.2017 0.1443 0.102 Uiso 0.623(3) 1 calc PR A 1
H51C H 0.1434 0.1575 0.1309 0.102 Uiso 0.623(3) 1 calc PR A 1
C52 C 0.0271(7) 0.2247(4) 0.1985(3) 0.067(3) Uani 0.623(3) 1 d PD A 1
H52A H 0.0549 0.1968 0.2214 0.101 Uiso 0.623(3) 1 calc PR A 1
H52B H -0.0298 0.2052 0.1847 0.101 Uiso 0.623(3) 1 calc PR A 1
H52C H 0.0082 0.2637 0.2131 0.101 Uiso 0.623(3) 1 calc PR A 1
C53 C 0.0144(9) 0.4000(4) 0.1116(3) 0.072(3) Uani 0.623(3) 1 d PD A 1
H53A H -0.0014 0.4379 0.1286 0.108 Uiso 0.623(3) 1 calc PR A 1
H53B H -0.0427 0.3858 0.0948 0.108 Uiso 0.623(3) 1 calc PR A 1
H53C H 0.0667 0.4086 0.0900 0.108 Uiso 0.623(3) 1 calc PR A 1
C54 C 0.1199(7) 0.3767(4) 0.1772(4) 0.066(3) Uani 0.623(3) 1 d PD A 1
H54A H 0.0952 0.4150 0.1911 0.100 Uiso 0.623(3) 1 calc PR A 1
H54B H 0.1797 0.3857 0.1606 0.100 Uiso 0.623(3) 1 calc PR A 1
H54C H 0.1329 0.3462 0.2013 0.100 Uiso 0.623(3) 1 calc PR A 1
C55 C -0.1197(7) 0.2680(6) 0.1150(4) 0.066(3) Uani 0.623(3) 1 d PD A 1
H55A H -0.1713 0.2572 0.0934 0.099 Uiso 0.623(3) 1 calc PR A 1
H55B H -0.1308 0.3099 0.1269 0.099 Uiso 0.623(3) 1 calc PR A 1
H55C H -0.1193 0.2383 0.1403 0.099 Uiso 0.623(3) 1 calc PR A 1
C56 C -0.0155(7) 0.2120(4) 0.0569(3) 0.073(3) Uani 0.623(3) 1 d PD A 1
H56A H -0.0783 0.2020 0.0434 0.109 Uiso 0.623(3) 1 calc PR A 1
H56B H 0.0100 0.1755 0.0727 0.109 Uiso 0.623(3) 1 calc PR A 1
H56C H 0.0293 0.2244 0.0326 0.109 Uiso 0.623(3) 1 calc PR A 1
SA S 0.0284(3) 0.29340(19) 0.15609(13) 0.0580(15) Uani 0.377(3) 1 d PD A 2
N1A N 0.0969(9) 0.2356(5) 0.1316(5) 0.051(2) Uani 0.377(3) 1 d PD A 2
N2A N 0.0620(15) 0.3661(6) 0.1494(5) 0.051(2) Uani 0.377(3) 1 d PD A 2
N3A N -0.0597(10) 0.2927(5) 0.1145(4) 0.051(2) Uani 0.377(3) 1 d PD A 2
C51A C 0.1615(14) 0.2444(6) 0.0933(6) 0.117(9) Uani 0.377(3) 1 d PD A 2
H51D H 0.1959 0.2056 0.0870 0.176 Uiso 0.377(3) 1 calc PR A 2
H51E H 0.2082 0.2771 0.1007 0.176 Uiso 0.377(3) 1 calc PR A 2
H51F H 0.1242 0.2566 0.0662 0.176 Uiso 0.377(3) 1 calc PR A 2
C52A C 0.143(3) 0.2100(12) 0.1736(6) 0.21(2) Uani 0.377(3) 1 d PD A 2
H52D H 0.1913 0.1790 0.1649 0.315 Uiso 0.377(3) 1 calc PR A 2
H52E H 0.0937 0.1904 0.1928 0.315 Uiso 0.377(3) 1 calc PR A 2
H52F H 0.1741 0.2436 0.1906 0.315 Uiso 0.377(3) 1 calc PR A 2
C53A C 0.1065(10) 0.4059(7) 0.1129(5) 0.063(5) Uani 0.377(3) 1 d PD A 2
H53D H 0.1237 0.4463 0.1259 0.094 Uiso 0.377(3) 1 calc PR A 2
H53E H 0.0601 0.4118 0.0879 0.094 Uiso 0.377(3) 1 calc PR A 2
H53F H 0.1646 0.3856 0.1010 0.094 Uiso 0.377(3) 1 calc PR A 2
C54A C 0.0568(17) 0.3901(10) 0.1972(5) 0.130(11) Uani 0.377(3) 1 d PD A 2
H54D H 0.0802 0.4330 0.1980 0.196 Uiso 0.377(3) 1 calc PR A 2
H54E H 0.0969 0.3643 0.2172 0.196 Uiso 0.377(3) 1 calc PR A 2
H54F H -0.0102 0.3888 0.2078 0.196 Uiso 0.377(3) 1 calc PR A 2
C55A C -0.1036(10) 0.2260(5) 0.1028(5) 0.036(4) Uani 0.377(3) 1 d PD A 2
H55D H -0.1682 0.2310 0.0896 0.054 Uiso 0.377(3) 1 calc PR A 2
H55E H -0.1079 0.2012 0.1308 0.054 Uiso 0.377(3) 1 calc PR A 2
H55F H -0.0618 0.2049 0.0807 0.054 Uiso 0.377(3) 1 calc PR A 2
C56A C -0.1401(8) 0.3397(5) 0.1190(4) 0.041(4) Uani 0.377(3) 1 d PD A 2
H56D H -0.1862 0.3342 0.0939 0.061 Uiso 0.377(3) 1 calc PR A 2
H56E H -0.1130 0.3817 0.1177 0.061 Uiso 0.377(3) 1 calc PR A 2
H56F H -0.1732 0.3338 0.1483 0.061 Uiso 0.377(3) 1 calc PR A 2

loop_
_atom_site_aniso_label
_atom_site_aniso_U_11
_atom_site_aniso_U_22
_atom_site_aniso_U_33
_atom_site_aniso_U_23
_atom_site_aniso_U_13
_atom_site_aniso_U_12
F 0.0300(14) 0.0319(15) 0.0401(15) 0.0122(12) 0.0032(12) 0.0033(11)
B1 0.037(3) 0.021(3) 0.031(3) 0.005(2) 0.001(3) 0.001(2)
B2 0.027(3) 0.058(4) 0.038(3) 0.022(3) 0.010(3) 0.011(3)
O 0.106(3) 0.077(3) 0.091(3) 0.053(3) -0.057(3) -0.053(3)
C1 0.045(3) 0.028(3) 0.028(3) 0.007(2) -0.002(2) 0.009(2)
C2 0.066(4) 0.033(3) 0.034(3) -0.005(2) -0.001(3) 0.006(3)
C3 0.080(4) 0.040(3) 0.046(3) -0.014(3) -0.009(3) 0.003(3)
C4 0.098(5) 0.043(4) 0.039(3) -0.010(3) -0.013(3) 0.019(4)
C5 0.085(5) 0.091(5) 0.032(3) 0.000(3) -0.005(3) 0.051(4)
C6 0.062(4) 0.120(6) 0.035(3) 0.006(4) 0.008(3) 0.061(4)
C7 0.052(4) 0.091(5) 0.043(3) 0.026(3) 0.008(3) 0.031(3)
C8 0.036(3) 0.060(4) 0.032(3) 0.019(3) 0.004(2) 0.023(3)
C9 0.052(3) 0.043(3) 0.026(3) 0.004(2) -0.002(2) 0.020(3)
C10 0.071(4) 0.057(4) 0.022(3) 0.003(3) 0.000(3) 0.033(3)
C11 0.028(3) 0.029(3) 0.029(2) 0.002(2) 0.011(2) 0.005(2)
C12 0.029(3) 0.032(3) 0.033(3) -0.002(2) 0.010(2) 0.004(2)
C13 0.052(3) 0.047(3) 0.035(3) -0.012(3) -0.005(3) 0.001(3)
C14 0.088(4) 0.057(4) 0.042(3) -0.005(3) -0.027(3) 0.021(3)
C15 0.086(4) 0.049(4) 0.040(3) 0.002(3) -0.019(3) 0.032(3)
C16 0.048(3) 0.032(3) 0.027(3) 0.001(2) 0.002(2) 0.014(2)
C17 0.031(3) 0.034(3) 0.053(3) -0.003(2) 0.007(2) -0.004(2)
C18 0.164(7) 0.091(5) 0.085(5) -0.024(4) -0.085(5) 0.040(5)
C19 0.068(4) 0.031(3) 0.036(3) 0.007(2) -0.001(3) 0.020(3)
C21 0.028(3) 0.023(3) 0.034(3) -0.004(2) 0.001(2) -0.003(2)
C22 0.035(3) 0.026(3) 0.042(3) -0.010(2) 0.004(2) -0.008(2)
C23 0.032(3) 0.051(3) 0.052(3) -0.015(3) 0.011(3) -0.015(3)
C24 0.027(3) 0.062(4) 0.080(4) -0.010(3) 0.006(3) -0.003(3)
C25 0.029(3) 0.068(4) 0.069(4) 0.006(3) -0.005(3) 0.007(3)
C26 0.029(3) 0.043(3) 0.050(3) -0.002(3) -0.003(2) -0.007(2)
C27 0.052(3) 0.055(4) 0.042(3) 0.004(3) 0.016(3) -0.010(3)
C28 0.035(4) 0.118(6) 0.137(6) -0.006(5) 0.021(4) 0.007(4)
C29 0.040(3) 0.074(4) 0.052(3) 0.018(3) -0.011(3) 0.009(3)
C31 0.026(3) 0.073(4) 0.042(3) 0.028(3) 0.006(3) 0.002(3)
C32 0.026(3) 0.081(4) 0.045(3) 0.020(3) 0.007(3) 0.011(3)
C33 0.027(3) 0.125(6) 0.053(4) 0.033(4) 0.002(3) -0.003(4)
C34 0.047(4) 0.136(7) 0.064(4) 0.040(4) -0.016(3) -0.042(4)
C35 0.077(4) 0.107(6) 0.081(5) 0.043(4) -0.027(4) -0.061(4)
C36 0.049(4) 0.092(5) 0.062(4) 0.045(4) -0.018(3) -0.030(3)
C41 0.028(3) 0.055(4) 0.044(3) 0.019(3) 0.003(2) 0.004(3)
C42 0.047(3) 0.048(3) 0.042(3) 0.014(3) 0.004(3) 0.010(3)
C43 0.046(3) 0.062(4) 0.040(3) 0.016(3) -0.005(3) 0.008(3)
C44 0.078(4) 0.064(4) 0.060(4) 0.039(3) -0.023(3) -0.002(3)
C45 0.111(5) 0.070(5) 0.084(5) 0.053(4) -0.047(4) -0.035(4)
C46 0.062(4) 0.066(4) 0.066(4) 0.037(3) -0.022(3) -0.016(3)
S 0.0756(18) 0.077(2) 0.0335(14) -0.0232(13) 0.0303(13) -0.0522(15)
N1 0.057(3) 0.049(3) 0.055(3) 0.005(3) -0.009(3) 0.016(3)
N2 0.057(3) 0.049(3) 0.055(3) 0.005(3) -0.009(3) 0.016(3)
N3 0.057(3) 0.049(3) 0.055(3) 0.005(3) -0.009(3) 0.016(3)
C51 0.050(6) 0.094(10) 0.061(8) 0.010(6) 0.001(5) 0.031(6)
C52 0.092(7) 0.059(6) 0.050(6) 0.021(5) -0.016(6) -0.004(5)
C53 0.120(10) 0.049(6) 0.048(6) 0.014(5) -0.011(6) 0.012(6)
C54 0.078(8) 0.055(7) 0.067(7) 0.025(6) -0.018(7) -0.005(6)
C55 0.061(7) 0.085(10) 0.051(7) 0.025(7) 0.012(6) -0.011(7)
C56 0.096(8) 0.057(6) 0.066(6) -0.002(5) -0.003(6) -0.009(6)
SA 0.067(3) 0.053(3) 0.054(3) 0.009(2) 0.002(2) 0.004(2)
N1A 0.080(7) 0.019(4) 0.054(5) 0.001(4) 0.010(5) -0.003(4)
N2A 0.080(7) 0.019(4) 0.054(5) 0.001(4) 0.010(5) -0.003(4)
N3A 0.080(7) 0.019(4) 0.054(5) 0.001(4) 0.010(5) -0.003(4)
C51A 0.20(2) 0.028(9) 0.122(15) -0.002(9) 0.146(16) 0.015(11)
C52A 0.52(7) 0.10(2) 0.017(11) 0.016(11) 0.05(2) 0.12(3)
C53A 0.029(8) 0.080(12) 0.079(11) 0.041(9) 0.011(8) 0.007(8)
C54A 0.19(2) 0.17(2) 0.032(10) 0.028(11) 0.047(13) 0.13(2)
C55A 0.036(9) 0.033(9) 0.040(9) 0.006(7) 0.001(7) -0.011(8)
C56A 0.031(8) 0.036(8) 0.055(9) 0.010(7) 0.019(7) 0.015(6)

loop_
_atom_type_symbol
_atom_type_description
_atom_type_scat_dispersion_real
_atom_type_scat_dispersion_imag
_atom_type_scat_source
C C 0.0033 0.0016 'International Tables Vol C Tables 4.2.6.8 and 6.1.1.4'
H H 0.0000 0.0000 'International Tables Vol C Tables 4.2.6.8 and 6.1.1.4'
B B 0.0013 0.0007 'International Tables Vol C Tables 4.2.6.8 and 6.1.1.4'
N N 0.0061 0.0033 'International Tables Vol C Tables 4.2.6.8 and 6.1.1.4'
O O 0.0106 0.0060 'International Tables Vol C Tables 4.2.6.8 and 6.1.1.4'
F F 0.0171 0.0103 'International Tables Vol C Tables 4.2.6.8 and 6.1.1.4'
S S 0.1246 0.1234 'International Tables Vol C Tables 4.2.6.8 and 6.1.1.4'

loop_
_geom_angle_atom_site_label_1
_geom_angle_atom_site_label_2
_geom_angle_atom_site_label_3
_geom_angle
B1 F B2 126.6(3)
C1 B1 F 102.0(3)
C1 B1 C21 113.7(4)
F B1 C21 105.0(3)
C1 B1 C11 115.8(4)
F B1 C11 101.9(3)
C21 B1 C11 115.9(4)
C1 B1 B2 81.8(3)
F B1 B2 26.70(17)
C21 B1 B2 129.9(3)
C11 B1 B2 95.3(3)
C31 B2 C8 119.1(4)
C31 B2 C41 109.2(4)
C8 B2 C41 113.0(4)
C31 B2 F 103.9(4)
C8 B2 F 105.9(4)
C41 B2 F 104.2(3)
C31 B2 B1 111.2(3)
C8 B2 B1 80.2(3)
C41 B2 B1 122.1(3)
F B2 B1 26.67(17)
C46 O C36 121.6(4)
C2 C1 C9 117.4(4)
C2 C1 B1 119.5(4)
C9 C1 B1 122.5(4)
C1 C2 C3 122.9(5)
C4 C3 C2 119.9(5)
C3 C4 C10 120.7(5)
C6 C5 C10 121.3(6)
C5 C6 C7 120.1(6)
C8 C7 C6 122.2(6)
C7 C8 C9 117.1(5)
C7 C8 B2 117.3(5)
C9 C8 B2 124.7(4)
C1 C9 C8 120.9(4)
C1 C9 C10 119.0(5)
C8 C9 C10 120.1(5)
C5 C10 C4 121.9(6)
C5 C10 C9 118.8(6)
C4 C10 C9 119.3(5)
C12 C11 C16 115.4(4)
C12 C11 B1 119.7(4)
C16 C11 B1 125.0(4)
C13 C12 C11 121.8(4)
C13 C12 C17 115.0(4)
C11 C12 C17 123.3(4)
C14 C13 C12 122.2(5)
C13 C14 C15 117.0(5)
C13 C14 C18 121.7(5)
C15 C14 C18 121.3(5)
C14 C15 C16 123.4(5)
C15 C16 C11 120.2(4)
C15 C16 C19 115.3(4)
C11 C16 C19 124.5(4)
C26 C21 C22 115.7(4)
C26 C21 B1 121.6(4)
C22 C21 B1 122.7(4)
C23 C22 C21 121.0(4)
C23 C22 C27 115.3(4)
C21 C22 C27 123.7(4)
C24 C23 C22 122.7(5)
C23 C24 C25 117.1(5)
C23 C24 C28 121.3(5)
C25 C24 C28 121.5(5)
C26 C25 C24 122.2(5)
C25 C26 C21 121.0(4)
C25 C26 C29 116.4(4)
C21 C26 C29 122.5(4)
C36 C31 C32 115.2(5)
C36 C31 B2 120.5(4)
C32 C31 B2 124.0(5)
C33 C32 C31 122.6(5)
C34 C33 C32 119.8(5)
C33 C34 C35 119.7(6)
C36 C35 C34 119.9(6)
C35 C36 O 114.5(5)
C35 C36 C31 122.8(5)
O C36 C31 122.7(5)
C46 C41 C42 115.4(4)
C46 C41 B2 120.3(5)
C42 C41 B2 124.3(5)
C43 C42 C41 123.8(5)
C44 C43 C42 118.2(5)
C45 C44 C43 120.5(5)
C44 C45 C46 120.7(5)
O C46 C41 123.1(5)
O C46 C45 115.5(5)
C41 C46 C45 121.3(5)
N3 S N2 103.3(4)
N3 S N1 114.2(4)
N2 S N1 99.7(5)
C51 N1 C52 113.0(8)
C51 N1 S 118.9(7)
C52 N1 S 120.2(6)
C53 N2 C54 110.0(8)
C53 N2 S 110.8(7)
C54 N2 S 118.0(8)
C55 N3 C56 114.9(9)
C55 N3 S 122.8(7)
C56 N3 S 112.4(6)
N2A SA N1A 118.9(8)
N2A SA N3A 97.2(8)
N1A SA N3A 95.3(6)
C51A N1A C52A 114.9(17)
C51A N1A SA 124.6(10)
C52A N1A SA 99.4(13)
C54A N2A C53A 119.1(14)
C54A N2A SA 101.9(12)
C53A N2A SA 138.2(12)
C56A N3A C55A 109.9(11)
C56A N3A SA 117.1(9)
C55A N3A SA 115.4(8)

loop_
_geom_bond_atom_site_label_1
_geom_bond_atom_site_label_2
_geom_bond_distance
F B1 1.634(5)
F B2 1.636(6)
B1 C1 1.624(7)
B1 C21 1.646(6)
B1 C11 1.656(6)
B1 B2 2.922(7)
B2 C31 1.597(7)
B2 C8 1.617(8)
B2 C41 1.615(7)
O C46 1.377(6)
O C36 1.395(6)
C1 C2 1.388(6)
C1 C9 1.439(6)
C2 C3 1.425(6)
C3 C4 1.355(7)
C4 C10 1.420(7)
C5 C6 1.364(8)
C5 C10 1.413(7)
C6 C7 1.442(8)
C7 C8 1.397(6)
C8 C9 1.454(7)
C9 C10 1.458(7)
C11 C12 1.432(6)
C11 C16 1.441(6)
C12 C13 1.402(6)
C12 C17 1.523(6)
C13 C14 1.383(7)
C14 C15 1.390(7)
C14 C18 1.537(7)
C15 C16 1.401(6)
C16 C19 1.540(6)
C21 C26 1.424(6)
C21 C22 1.432(6)
C22 C23 1.394(6)
C22 C27 1.523(6)
C23 C24 1.375(7)
C24 C25 1.400(7)
C24 C28 1.528(7)
C25 C26 1.394(6)
C26 C29 1.538(6)
C31 C36 1.408(7)
C31 C32 1.412(6)
C32 C33 1.400(7)
C33 C34 1.383(8)
C34 C35 1.390(7)
C35 C36 1.392(7)
C41 C46 1.407(7)
C41 C42 1.412(6)
C42 C43 1.404(6)
C43 C44 1.387(7)
C44 C45 1.374(7)
C45 C46 1.415(7)
S N3 1.573(7)
S N2 1.670(10)
S N1 1.672(8)
N1 C51 1.451(11)
N1 C52 1.489(11)
N2 C53 1.460(11)
N2 C54 1.485(12)
N3 C55 1.427(10)
N3 C56 1.519(9)
SA N2A 1.612(11)
SA N1A 1.687(11)
SA N3A 1.687(11)
N1A C51A 1.417(13)
N1A C52A 1.458(17)
N2A C54A 1.460(16)
N2A C53A 1.471(14)
N3A C56A 1.482(13)
N3A C55A 1.566(13)
